data_2231686
loop_
_publ_author_name
'Zhan, Qing-Guang'

_publ_section_title
;
 <i>trans</i>-Diaquabis[5-carboxy-2-(3-pyridyl)-1<i>H</i>-imidazole-4-carboxylato-\k^2^<i>N</i>^3^,<i>O</i>^4^]cobalt(II)
;
_journal_coeditor_code RZ2627
_journal_issue 9
_journal_name_full 'Acta Crystallographica Section E'
_journal_page_first m1186
_journal_paper_doi 10.1107/S1600536811029618
_journal_volume 67
_journal_year 2011
_chemical_formula_iupac '[Co (C10 H6 N3 O4)2 (H2 O)2]'
_chemical_formula_moiety 'C20 H16 Co N6 O10'
_chemical_formula_sum 'C20 H16 Co N6 O10'
_chemical_formula_weight 559.32
_chemical_name_systematic
;
<i>trans</i>-Diaquabis[5-carboxy-2-(3-pyridyl)-1<i>H</i>-imidazole-4-
carboxylato-\k^2^<i>N</i>^3^,<i>O</i>^4^]cobalt(II)
;
_space_group_IT_number 2
_symmetry_cell_setting triclinic
_symmetry_space_group_name_Hall '-P 1'
_symmetry_space_group_name_H-M 'P -1'
_atom_sites_solution_hydrogens geom
_atom_sites_solution_primary direct
_atom_sites_solution_secondary difmap
_audit_creation_method SHELXL-97
_cell_angle_alpha 81.598(2)
_cell_angle_beta 83.290(2)
_cell_angle_gamma 67.755(2)
_cell_formula_units_Z 1
_cell_length_a 7.0240(9)
_cell_length_b 8.8770(12)
_cell_length_c 9.3240(12)
_cell_measurement_reflns_used 860
_cell_measurement_temperature 298(2)
_cell_measurement_theta_max 24.88
_cell_measurement_theta_min 2.21
_cell_volume 531.12(12)
_computing_cell_refinement '<i>SAINT</i> (Bruker, 2005)'
_computing_data_collection '<i>APEX2</i> (Bruker, 2005)'
_computing_data_reduction '<i>SAINT</i> (Bruker, 2005)'
_computing_molecular_graphics '<i>SHELXTL</i> (Sheldrick, 2008)'
_computing_publication_material 'SHELXTL (Sheldrick, 2008)'
_computing_structure_refinement '<i>SHELXTL</i> (Sheldrick, 2008)'
_computing_structure_solution '<i>SHELXTL</i> (Sheldrick, 2008)'
_diffrn_ambient_temperature 298(2)
_diffrn_measured_fraction_theta_full 0.983
_diffrn_measured_fraction_theta_max 0.983
_diffrn_measurement_device_type 'Bruker SMART APEXII CCD area-detector'
_diffrn_measurement_method 'phi and omega scans'
_diffrn_radiation_monochromator graphite
_diffrn_radiation_source 'fine-focus sealed tube'
_diffrn_radiation_type MoK\a
_diffrn_radiation_wavelength 0.71073
_diffrn_reflns_av_R_equivalents 0.0174
_diffrn_reflns_av_sigmaI/netI 0.0435
_diffrn_reflns_limit_h_max 8
_diffrn_reflns_limit_h_min -8
_diffrn_reflns_limit_k_max 6
_diffrn_reflns_limit_k_min -10
_diffrn_reflns_limit_l_max 11
_diffrn_reflns_limit_l_min -10
_diffrn_reflns_number 2936
_diffrn_reflns_theta_full 25.99
_diffrn_reflns_theta_max 25.99
_diffrn_reflns_theta_min 2.21
_exptl_absorpt_coefficient_mu 0.884
_exptl_absorpt_correction_T_max 0.8028
_exptl_absorpt_correction_T_min 0.7652
_exptl_absorpt_correction_type multi-scan
_exptl_absorpt_process_details '(SADABS; Bruker, 2005)'
_exptl_crystal_colour brown
_exptl_crystal_density_diffrn 1.749
_exptl_crystal_density_method 'not measured'
_exptl_crystal_description block
_exptl_crystal_F_000 285
_exptl_crystal_size_max 0.32
_exptl_crystal_size_mid 0.28
_exptl_crystal_size_min 0.26
_refine_diff_density_max 0.301
_refine_diff_density_min -0.330
_refine_ls_extinction_method none
_refine_ls_goodness_of_fit_ref 1.057
_refine_ls_hydrogen_treatment constr
_refine_ls_matrix_type full
_refine_ls_number_parameters 170
_refine_ls_number_reflns 2052
_refine_ls_number_restraints 0
_refine_ls_restrained_S_all 1.057
_refine_ls_R_factor_all 0.0607
_refine_ls_R_factor_gt 0.0436
_refine_ls_shift/su_max 0.000
_refine_ls_shift/su_mean 0.000
_refine_ls_structure_factor_coef Fsqd
_refine_ls_weighting_details 'calc w=1/[\s^2^(Fo^2^)+(0.0385P)^2^+0.3865P] where P=(Fo^2^+2Fc^2^)/3'
_refine_ls_weighting_scheme calc
_refine_ls_wR_factor_gt 0.0930
_refine_ls_wR_factor_ref 0.1044
_reflns_number_gt 1589
_reflns_number_total 2052
_reflns_threshold_expression I>2sigma(I)
_cod_data_source_file rz2627.cif
_cod_data_source_block I
_cod_database_code 2231686
_cod_database_fobs_code 2231686

loop_
_symmetry_equiv_pos_as_xyz
'x, y, z'
'-x, -y, -z'

loop_
_atom_site_type_symbol
_atom_site_label
_atom_site_fract_x
_atom_site_fract_y
_atom_site_fract_z
_atom_site_U_iso_or_equiv
_atom_site_adp_type
_atom_site_calc_flag
_atom_site_refinement_flags
_atom_site_occupancy
_atom_site_symmetry_multiplicity
Co Co1 1.0000 0.0000 0.5000 0.0352(2) Uani d S 1 2
O O3 0.5734(4) 0.6730(3) 0.6242(2) 0.0470(6) Uani d . 1 1
H H3 0.6370 0.6154 0.5601 0.071 Uiso calc R 1 1
N N2 0.6548(4) 0.2945(3) 0.8556(2) 0.0313(6) Uani d . 1 1
H H2 0.5996 0.3198 0.9404 0.038 Uiso calc R 1 1
O O1 0.9299(4) 0.2412(3) 0.4017(2) 0.0432(6) Uani d . 1 1
N N1 0.8176(4) 0.1439(3) 0.6778(2) 0.0310(6) Uani d . 1 1
O O2 0.7771(4) 0.5056(3) 0.4308(2) 0.0463(6) Uani d . 1 1
O O4 0.4586(4) 0.6330(3) 0.8526(2) 0.0511(7) Uani d . 1 1
C C3 0.6630(5) 0.4031(4) 0.7370(3) 0.0309(7) Uani d . 1 1
C C5 0.7482(5) 0.1401(4) 0.8172(3) 0.0295(7) Uani d . 1 1
O O5 0.7336(3) -0.0027(3) 0.4303(2) 0.0456(6) Uani d . 1 1
H H5A 0.6363 0.0901 0.4178 0.055 Uiso d R 1 1
H H5B 0.7239 -0.0620 0.3698 0.055 Uiso d R 1 1
C C4 0.5565(5) 0.5820(4) 0.7409(3) 0.0359(8) Uani d . 1 1
N N3 0.7778(4) -0.1290(3) 1.1669(3) 0.0395(7) Uani d . 1 1
C C1 0.8292(5) 0.3538(4) 0.4769(3) 0.0358(8) Uani d . 1 1
C C10 0.7591(5) -0.0006(4) 1.0681(3) 0.0357(7) Uani d . 1 1
H H10 0.7395 0.0988 1.1006 0.043 Uiso calc R 1 1
C C2 0.7669(5) 0.3071(4) 0.6286(3) 0.0307(7) Uani d . 1 1
C C6 0.7672(5) -0.0064(4) 0.9188(3) 0.0302(7) Uani d . 1 1
C C9 0.8085(5) -0.2721(4) 1.1191(3) 0.0408(8) Uani d . 1 1
H H9 0.8238 -0.3634 1.1865 0.049 Uiso calc R 1 1
C C8 0.8181(5) -0.2887(4) 0.9732(3) 0.0413(8) Uani d . 1 1
H H8 0.8411 -0.3901 0.9436 0.050 Uiso calc R 1 1
C C7 0.7934(5) -0.1542(4) 0.8716(3) 0.0381(8) Uani d . 1 1
H H7 0.7943 -0.1628 0.7732 0.046 Uiso calc R 1 1

loop_
_atom_site_aniso_label
_atom_site_aniso_U_11
_atom_site_aniso_U_22
_atom_site_aniso_U_33
_atom_site_aniso_U_12
_atom_site_aniso_U_13
_atom_site_aniso_U_23
Co1 0.0425(4) 0.0304(4) 0.0199(3) 0.0005(3) 0.0020(2) -0.0042(2)
O3 0.0634(17) 0.0283(12) 0.0362(13) -0.0031(12) 0.0034(12) -0.0062(10)
N2 0.0357(15) 0.0312(14) 0.0193(12) -0.0042(12) 0.0043(10) -0.0056(10)
O1 0.0519(15) 0.0365(13) 0.0219(11) 0.0020(11) 0.0086(10) -0.0030(10)
N1 0.0381(15) 0.0277(13) 0.0184(12) -0.0038(12) 0.0022(10) -0.0016(10)
O2 0.0629(16) 0.0325(13) 0.0277(12) -0.0056(12) 0.0065(11) 0.0050(10)
O4 0.0706(18) 0.0352(13) 0.0320(13) 0.0002(12) 0.0022(12) -0.0142(10)
C3 0.0337(17) 0.0270(16) 0.0239(15) -0.0026(13) 0.0012(12) -0.0043(12)
C5 0.0319(17) 0.0280(16) 0.0217(14) -0.0035(13) 0.0014(12) -0.0047(12)
O5 0.0465(14) 0.0443(14) 0.0339(12) -0.0005(11) -0.0039(10) -0.0109(10)
C4 0.0436(19) 0.0300(17) 0.0261(16) -0.0045(15) -0.0011(14) -0.0043(14)
N3 0.0473(17) 0.0373(16) 0.0261(13) -0.0089(13) 0.0000(12) 0.0001(12)
C1 0.0409(19) 0.0346(18) 0.0198(15) -0.0019(15) 0.0016(13) -0.0014(13)
C10 0.0412(19) 0.0343(18) 0.0261(15) -0.0083(15) 0.0008(13) -0.0044(13)
C2 0.0357(18) 0.0269(16) 0.0217(14) -0.0036(14) 0.0010(12) -0.0026(12)
C6 0.0311(17) 0.0298(16) 0.0227(14) -0.0055(13) 0.0047(12) -0.0025(12)
C9 0.043(2) 0.0353(18) 0.0373(18) -0.0102(16) -0.0024(15) 0.0064(15)
C8 0.050(2) 0.0316(18) 0.0390(19) -0.0113(16) 0.0023(15) -0.0070(15)
C7 0.044(2) 0.0421(19) 0.0241(15) -0.0118(16) 0.0048(14) -0.0074(14)

loop_
_atom_type_symbol
_atom_type_description
_atom_type_scat_dispersion_real
_atom_type_scat_dispersion_imag
_atom_type_scat_source
C C 0.0033 0.0016 'International Tables Vol C Tables 4.2.6.8 and 6.1.1.4'
H H 0.0000 0.0000 'International Tables Vol C Tables 4.2.6.8 and 6.1.1.4'
N N 0.0061 0.0033 'International Tables Vol C Tables 4.2.6.8 and 6.1.1.4'
O O 0.0106 0.0060 'International Tables Vol C Tables 4.2.6.8 and 6.1.1.4'
Co Co 0.3494 0.9721 'International Tables Vol C Tables 4.2.6.8 and 6.1.1.4'

loop_
_geom_angle_atom_site_label_1
_geom_angle_atom_site_label_2
_geom_angle_atom_site_label_3
_geom_angle_site_symmetry_1
_geom_angle_site_symmetry_3
_geom_angle
O5 Co1 O5 2_756 . 180.0
O5 Co1 O1 2_756 . 89.88(10)
O5 Co1 O1 . . 90.12(10)
O5 Co1 O1 2_756 2_756 90.12(10)
O5 Co1 O1 . 2_756 89.88(10)
O1 Co1 O1 . 2_756 180.0
O5 Co1 N1 2_756 . 90.05(9)
O5 Co1 N1 . . 89.95(9)
O1 Co1 N1 . . 78.08(8)
O1 Co1 N1 2_756 . 101.92(8)
O5 Co1 N1 2_756 2_756 89.95(9)
O5 Co1 N1 . 2_756 90.05(9)
O1 Co1 N1 . 2_756 101.92(8)
O1 Co1 N1 2_756 2_756 78.08(8)
N1 Co1 N1 . 2_756 180.00(7)
C4 O3 H3 . . 109.5
C5 N2 C3 . . 108.6(2)
C5 N2 H2 . . 125.7
C3 N2 H2 . . 125.7
C1 O1 Co1 . . 117.58(19)
C5 N1 C2 . . 105.3(2)
C5 N1 Co1 . . 146.4(2)
C2 N1 Co1 . . 107.94(17)
N2 C3 C2 . . 104.8(3)
N2 C3 C4 . . 121.4(3)
C2 C3 C4 . . 133.6(3)
N1 C5 N2 . . 110.5(2)
N1 C5 C6 . . 126.5(3)
N2 C5 C6 . . 123.0(2)
Co1 O5 H5A . . 115.6
Co1 O5 H5B . . 127.2
H5A O5 H5B . . 107.7
O4 C4 O3 . . 124.5(3)
O4 C4 C3 . . 119.0(3)
O3 C4 C3 . . 116.5(3)
C10 N3 C9 . . 117.7(3)
O1 C1 O2 . . 124.0(3)
O1 C1 C2 . . 117.3(3)
O2 C1 C2 . . 118.7(3)
N3 C10 C6 . . 123.8(3)
N3 C10 H10 . . 118.1
C6 C10 H10 . . 118.1
N1 C2 C3 . . 110.8(2)
N1 C2 C1 . . 119.0(3)
C3 C2 C1 . . 130.2(3)
C7 C6 C10 . . 117.7(3)
C7 C6 C5 . . 121.9(3)
C10 C6 C5 . . 120.4(3)
N3 C9 C8 . . 122.3(3)
N3 C9 H9 . . 118.9
C8 C9 H9 . . 118.9
C7 C8 C9 . . 119.7(3)
C7 C8 H8 . . 120.1
C9 C8 H8 . . 120.1
C8 C7 C6 . . 118.7(3)
C8 C7 H7 . . 120.6
C6 C7 H7 . . 120.6

loop_
_geom_bond_atom_site_label_1
_geom_bond_atom_site_label_2
_geom_bond_site_symmetry_2
_geom_bond_distance
Co1 O5 2_756 2.061(2)
Co1 O5 . 2.061(2)
Co1 O1 . 2.098(2)
Co1 O1 2_756 2.098(2)
Co1 N1 . 2.215(2)
Co1 N1 2_756 2.215(2)
O3 C4 . 1.279(4)
O3 H3 . 0.8200
N2 C5 . 1.358(4)
N2 C3 . 1.368(4)
N2 H2 . 0.8600
O1 C1 . 1.243(4)
N1 C5 . 1.334(3)
N1 C2 . 1.374(4)
O2 C1 . 1.276(4)
O4 C4 . 1.223(4)
C3 C2 . 1.374(4)
C3 C4 . 1.481(4)
C5 C6 . 1.465(4)
O5 H5A . 0.8500
O5 H5B . 0.8499
N3 C10 . 1.332(4)
N3 C9 . 1.339(4)
C1 C2 . 1.479(4)
C10 C6 . 1.394(4)
C10 H10 . 0.9300
C6 C7 . 1.384(4)
C9 C8 . 1.381(4)
C9 H9 . 0.9300
C8 C7 . 1.380(4)
C8 H8 . 0.9300
C7 H7 . 0.9300

loop_
_geom_hbond_atom_site_label_D
_geom_hbond_atom_site_label_H
_geom_hbond_atom_site_label_A
_geom_hbond_site_symmetry_A
_geom_hbond_distance_DH
_geom_hbond_distance_HA
_geom_hbond_distance_DA
_geom_hbond_angle_DHA
O3 H3 O2 . 0.82 1.65 2.465(3) 176.0
N2 H2 O4 2_667 0.86 2.00 2.840(3) 166.2
O5 H5A O3 2_666 0.85 2.07 2.918(3) 173.0
O5 H5B N3 1_554 0.85 2.02 2.784(3) 149.6

loop_
_geom_torsion_atom_site_label_1
_geom_torsion_atom_site_label_2
_geom_torsion_atom_site_label_3
_geom_torsion_atom_site_label_4
_geom_torsion_site_symmetry_1
_geom_torsion
O5 Co1 O1 C1 2_756 -88.7(3)
O5 Co1 O1 C1 . 91.3(3)
N1 Co1 O1 C1 . 1.4(2)
N1 Co1 O1 C1 2_756 -178.6(2)
O5 Co1 N1 C5 2_756 -84.2(4)
O5 Co1 N1 C5 . 95.8(4)
O1 Co1 N1 C5 . -174.0(4)
O1 Co1 N1 C5 2_756 6.0(4)
O5 Co1 N1 C2 2_756 87.8(2)
O5 Co1 N1 C2 . -92.2(2)
O1 Co1 N1 C2 . -2.0(2)
O1 Co1 N1 C2 2_756 178.0(2)
C5 N2 C3 C2 . -0.9(3)
C5 N2 C3 C4 . 174.2(3)
C2 N1 C5 N2 . 0.6(4)
Co1 N1 C5 N2 . 172.7(3)
C2 N1 C5 C6 . -179.1(3)
Co1 N1 C5 C6 . -7.0(6)
C3 N2 C5 N1 . 0.2(4)
C3 N2 C5 C6 . 179.9(3)
N2 C3 C4 O4 . -0.4(5)
C2 C3 C4 O4 . 173.0(4)
N2 C3 C4 O3 . -179.9(3)
C2 C3 C4 O3 . -6.5(6)
Co1 O1 C1 O2 . 179.7(3)
Co1 O1 C1 C2 . -0.4(4)
C9 N3 C10 C6 . 0.8(5)
C5 N1 C2 C3 . -1.2(4)
Co1 N1 C2 C3 . -176.6(2)
C5 N1 C2 C1 . 178.0(3)
Co1 N1 C2 C1 . 2.6(3)
N2 C3 C2 N1 . 1.3(4)
C4 C3 C2 N1 . -172.9(3)
N2 C3 C2 C1 . -177.8(3)
C4 C3 C2 C1 . 8.0(6)
O1 C1 C2 N1 . -1.7(5)
O2 C1 C2 N1 . 178.3(3)
O1 C1 C2 C3 . 177.3(3)
O2 C1 C2 C3 . -2.7(6)
N3 C10 C6 C7 . 0.9(5)
N3 C10 C6 C5 . -179.1(3)
N1 C5 C6 C7 . -23.7(5)
N2 C5 C6 C7 . 156.7(3)
N1 C5 C6 C10 . 156.4(3)
N2 C5 C6 C10 . -23.3(5)
C10 N3 C9 C8 . -0.9(5)
N3 C9 C8 C7 . -0.7(5)
C9 C8 C7 C6 . 2.4(5)
C10 C6 C7 C8 . -2.5(5)
C5 C6 C7 C8 . 177.6(3)
